data_1571714
loop_
_publ_author_name
'Wang, Lina'
'Liao, Zian'
'Lin, Peng'
'Jia, Yingying'
'Liu, Le'
'Xu, Ling'
'Zhou, Mingbo'
'Yin, Bangshao'
'Rao, Yutao'
'Nakai, Akito'
'Tanaka, Takayuki'
'Shimizu, Daiki'
'Osuka, Atsuhiro'
'Song, Jianxin'

_publ_section_title
;
 Synthesis of NiII porphyrin---NiII 5,15-diazaporphyrin hybrid tapes
;
_journal_issue 26
_journal_name_full 'Chemical Science'
_journal_page_first 10207
_journal_page_last 10213
_journal_paper_doi 10.1039/D4SC01450B
_journal_volume 15
_journal_year 2024
_chemical_formula_moiety 'C160 H170 N14 Ni3'
_chemical_formula_sum 'C160 H170 N14 Ni3'
_chemical_formula_weight 2465.22
_space_group_crystal_system triclinic
_space_group_IT_number 2
_space_group_name_Hall '-P 1'
_space_group_name_H-M_alt 'P -1'
_atom_sites_solution_hydrogens geom
_atom_sites_solution_primary iterative
_audit_creation_date 2024-05-06
_audit_creation_method
;
Olex2 1.2
(compiled 2018.05.29 svn.r3508 for OlexSys, GUI svn.r5506)
;
_audit_update_record
;
2024-05-08 deposited with the CCDC.	2024-05-24 downloaded from the CCDC.
;
_cell_angle_alpha 72.6545(16)
_cell_angle_beta 80.455(2)
_cell_angle_gamma 79.266(2)
_cell_formula_units_Z 1
_cell_length_a 12.1732(4)
_cell_length_b 15.6437(3)
_cell_length_c 24.1466(4)
_cell_measurement_reflns_used 24972
_cell_measurement_temperature 100.01(10)
_cell_measurement_theta_max 72.4550
_cell_measurement_theta_min 4.1660
_cell_volume 4282.49(18)
_computing_cell_refinement 'CrysAlisPro 1.171.38.46 (Rigaku OD, 2015)'
_computing_data_collection 'CrysAlisPro 1.171.38.46 (Rigaku OD, 2015)'
_computing_data_reduction 'CrysAlisPro 1.171.38.46 (Rigaku OD, 2015)'
_computing_molecular_graphics 'Olex2 (Dolomanov et al., 2009)'
_computing_publication_material 'Olex2 (Dolomanov et al., 2009)'
_computing_structure_refinement 'ShelXL (Sheldrick, 2015)'
_computing_structure_solution 'olex2.solve (Bourhis et al., 2015)'
_diffrn_ambient_environment N~2~
_diffrn_ambient_temperature 100.01(10)
_diffrn_detector 'CCD plate'
_diffrn_detector_area_resol_mean 8.0697
_diffrn_detector_type EosS2
_diffrn_measured_fraction_theta_full 0.998
_diffrn_measured_fraction_theta_max 0.998
_diffrn_measurement_details
;
List of Runs (angles in degrees, time in seconds):

  # Type    Start    End  Width  t~exp~   \w     \q     \k     \f   Frames
#--------------------------------------------------------------------------
  1  \w      9.00  97.00   1.00    2.00    --   34.23  77.00-120.00   88
  2  \w     64.00  93.00   1.00    2.00    --   34.23  38.00-120.00   29
  3  \w     66.00 105.00   1.00    2.00    --   34.23  19.00-150.00   39
  4  \w     56.00  98.00   1.00    2.00    --   34.23   0.00 -90.00   42
  5  \w     47.00  97.00   1.00    2.00    --   34.23  77.00   0.00   50
  6  \w     61.00 102.00   1.00    2.00    --   34.23  77.00  30.00   41
  7  \w     68.00 100.00   1.00    2.00    --   34.23  77.00 120.00   32
  8  \w     50.00 102.00   1.00    2.00    --   34.23  77.00  90.00   52
  9  \w    113.00 175.00   1.00    8.00    --  107.46  77.00 -30.00   62
 10  \w    133.00 169.00   1.00    8.00    --  107.46  61.00-120.00   36
 11  \w    148.00 173.00   1.00    8.00    --  107.46  77.00-180.00   25
 12  \w    129.00 163.00   1.00    8.00    --  107.46  61.00-180.00   34
 13  \w    120.00 173.00   1.00    8.00    --  107.46  77.00-150.00   53
 14  \w    123.00 160.00   1.00    8.00    --  107.46  77.00 -60.00   37
 15  \w    114.00 172.00   1.00    8.00    --  107.46  77.00   0.00   58
 16  \w    129.00 170.00   1.00    8.00    --  107.46  61.00  90.00   41
 17  \w    123.00 175.00   1.00    8.00    --  107.46  77.00 150.00   52
 18  \w    122.00 174.00   1.00    8.00    --  107.46  77.00  60.00   52
 19  \w    116.00 175.00   1.00    8.00    --  107.46  77.00  30.00   59
 20  \w     89.00 115.00   1.00    8.00    --  107.46  61.00 -90.00   26
 21  \w     89.00 115.00   1.00    8.00    --  107.46  61.00 -60.00   26
 22  \w     89.00 132.00   1.00    8.00    --  107.46  61.00 -30.00   43
 23  \w     86.00 113.00   1.00    8.00    --  107.46  30.00  30.00   27
 24  \w     89.00 116.00   1.00    8.00    --  107.46  61.00   0.00   27
 25  \w     89.00 115.00   1.00    8.00    --  107.46  61.00  30.00   26
 26  \w     89.00 115.00   1.00    8.00    --  107.46  61.00  60.00   26
 27  \w     87.00 115.00   1.00    8.00    --  107.46  30.00  90.00   28
 28  \w     89.00 115.00   1.00    8.00    --  107.46  61.00  90.00   26
 29  \w     89.00 116.00   1.00    8.00    --  107.46  61.00 120.00   27
 30  \w     90.00 115.00   1.00    8.00    --  107.46  61.00 150.00   25
 31  \w     86.00 117.00   1.00    8.00    --  107.46  30.00 150.00   31
 32  \w     86.00 114.00   1.00    8.00    --  107.46  30.00 120.00   28
 33  \w     81.00 175.00   1.00    8.00    --  107.46  77.00 120.00   94
 34  \w     86.00 121.00   1.00    8.00    --  107.46  30.00 -60.00   35
 35  \w     89.00 115.00   1.00    8.00    --  107.46  61.00-120.00   26
 36  \w     89.00 116.00   1.00    8.00    --  107.46  61.00-150.00   27
 37  \w     89.00 116.00   1.00    8.00    --  107.46  61.00-180.00   27
 38  \w     81.00 107.00   1.00    8.00    --  107.46  77.00-120.00   26
 39  \w     81.00 174.00   1.00    8.00    --  107.46  77.00 -90.00   93
 40  \w     86.00 115.00   1.00    8.00    --  107.46  30.00-120.00   29
 41  \w     81.00 107.00   1.00    8.00    --  107.46  77.00-180.00   26
 42  \w     81.00 107.00   1.00    8.00    --  107.46  77.00-150.00   26
 43  \w     86.00 116.00   1.00    8.00    --  107.46  30.00-150.00   30
 44  \w     86.00 119.00   1.00    8.00    --  107.46  30.00-180.00   33
 45  \w     86.00 112.00   1.00    8.00    --  107.46  30.00 -90.00   26
 46  \w     81.00 107.00   1.00    8.00    --  107.46  77.00 -30.00   26
 47  \w     81.00 107.00   1.00    8.00    --  107.46  77.00   0.00   26
 48  \w     81.00 107.00   1.00    8.00    --  107.46  77.00  30.00   26
 49  \w     81.00 108.00   1.00    8.00    --  107.46  77.00  60.00   27
 50  \w     81.00 107.00   1.00    8.00    --  107.46  77.00  90.00   26
 51  \w     86.00 113.00   1.00    8.00    --  107.46  30.00  60.00   27
 52  \w     86.00 112.00   1.00    8.00    --  107.46  30.00   0.00   26
 53  \w     86.00 119.00   1.00    8.00    --  107.46  30.00 -30.00   33
 54  \w     81.00 107.00   1.00    8.00    --  107.46  77.00 -60.00   26
 55  \w     47.00 102.00   1.00    2.00    --   34.23  77.00 -60.00   55
 56  \w     16.00  57.00   1.00    2.00    --   34.23  38.00-120.00   41
 57  \w     17.00  86.00   1.00    2.00    --   34.23  57.00 -60.00   69
 58  \w     17.00  64.00   1.00    2.00    --   34.23  57.00   0.00   47
 59  \w     19.00  79.00   1.00    2.00    --   34.23  57.00  90.00   60
 60  \w     13.00  64.00   1.00    2.00    --   34.23  77.00 120.00   51
 61  \w      7.00  34.00   1.00    2.00    --   34.23  77.00  90.00   27
 62  \w      8.00  60.00   1.00    2.00    --   34.23  77.00  30.00   52
 63  \w      7.00  34.00   1.00    2.00    --   34.23  77.00 -60.00   27
 64  \w      8.00  35.00   1.00    2.00    --   34.23  77.00   0.00   27
 65  \w    -27.00  28.00   1.00    2.00    --   34.23   0.00 -90.00   55
 66  \w     11.00  45.00   1.00    2.00    --   34.23  19.00-150.00   34
 67  \w      7.00  71.00   1.00    2.00    --   34.23  77.00-180.00   64
 68  \w     28.00  53.00   1.00    2.00    --   34.23 -38.00   0.00   25
 69  \w      1.00  71.00   1.00    2.00    --   34.23 -99.00  90.00   70
 70  \w     23.00  84.00   1.00    2.00    --   34.23-125.00  30.00   61
 71  \w     23.00  88.00   1.00    2.00    --   34.23-125.00 -60.00   65
 72  \w     24.00  81.00   1.00    2.00    --   34.23-125.00-150.00   57
 73  \w     38.00  94.00   1.00    8.00    --  107.46 -94.00-180.00   56
 74  \w    105.00 134.00   1.00    8.00    --  107.46 -77.00 -90.00   29
 75  \w     56.00 115.00   1.00    8.00    --  107.46-111.00 -90.00   59
 76  \w     43.00  81.00   1.00    8.00    --  107.46 -77.00 -90.00   38
 77  \w     39.00 106.00   1.00    8.00    --  107.46 -94.00 -30.00   67
 78  \w     53.00 106.00   1.00    8.00    --  107.46-111.00  90.00   53
 79  \w     38.00 107.00   1.00    8.00    --  107.46 -94.00 120.00   69
 80  \w     81.00 107.00   1.00    8.00    --  107.46  77.00 150.00   26
 81  \w    -19.00  53.00   1.00    2.00    --   34.23 -38.00  60.00   72
 82  \w    -32.00  45.00   1.00    2.00    --   34.23 -77.00 -90.00   77
 83  \w    -31.00  14.00   1.00    2.00    --   34.23 -38.00   0.00   45
 84  \w    -35.00  42.00   1.00    2.00    --   34.23 -38.00 150.00   77
;
_diffrn_measurement_device 'four-circle diffractometer'
_diffrn_measurement_device_type 'SuperNova, Dual, Cu at zero, EosS2'
_diffrn_measurement_method '\w scans'
_diffrn_orient_matrix_type 'CrysAlisPro convention (1999,Acta A55,543-557)'
_diffrn_orient_matrix_UB_11 -0.0127362000
_diffrn_orient_matrix_UB_12 0.0485821000
_diffrn_orient_matrix_UB_13 -0.0647378000
_diffrn_orient_matrix_UB_21 -0.0547753000
_diffrn_orient_matrix_UB_22 0.0874414000
_diffrn_orient_matrix_UB_23 0.0165509000
_diffrn_orient_matrix_UB_31 0.1168820000
_diffrn_orient_matrix_UB_32 0.0294532000
_diffrn_orient_matrix_UB_33 -0.0080823000
_diffrn_radiation_monochromator mirror
_diffrn_radiation_probe x-ray
_diffrn_radiation_type CuK\a
_diffrn_radiation_wavelength 1.54184
_diffrn_reflns_av_R_equivalents 0.0566
_diffrn_reflns_av_unetI/netI 0.0475
_diffrn_reflns_Laue_measured_fraction_full 0.998
_diffrn_reflns_Laue_measured_fraction_max 0.998
_diffrn_reflns_limit_h_max 14
_diffrn_reflns_limit_h_min -13
_diffrn_reflns_limit_k_max 18
_diffrn_reflns_limit_k_min -18
_diffrn_reflns_limit_l_max 28
_diffrn_reflns_limit_l_min -28
_diffrn_reflns_number 61516
_diffrn_reflns_point_group_measured_fraction_full 0.998
_diffrn_reflns_point_group_measured_fraction_max 0.998
_diffrn_reflns_theta_full 66.598
_diffrn_reflns_theta_max 66.598
_diffrn_reflns_theta_min 4.975
_diffrn_source 'micro-focus sealed X-ray tube'
_diffrn_source_type 'SuperNova (Cu) X-ray Source'
_exptl_absorpt_coefficient_mu 0.728
_exptl_absorpt_correction_T_max 1.00000
_exptl_absorpt_correction_T_min 0.68204
_exptl_absorpt_correction_type multi-scan
_exptl_absorpt_process_details
;
CrysAlisPro 1.171.38.46 (Rigaku Oxford Diffraction, 2015)
Empirical absorption correction using spherical harmonics,
 implemented in SCALE3 ABSPACK scaling algorithm.
;
_exptl_crystal_colour green
_exptl_crystal_colour_primary green
_exptl_crystal_density_diffrn 0.956
_exptl_crystal_description block
_exptl_crystal_F_000 1312
_exptl_crystal_size_max 0.2
_exptl_crystal_size_mid 0.2
_exptl_crystal_size_min 0.1
_refine_diff_density_max 0.832
_refine_diff_density_min -0.432
_refine_diff_density_rms 0.061
_refine_ls_extinction_method none
_refine_ls_goodness_of_fit_ref 1.018
_refine_ls_hydrogen_treatment constr
_refine_ls_matrix_type full
_refine_ls_number_parameters 882
_refine_ls_number_reflns 15113
_refine_ls_number_restraints 102
_refine_ls_restrained_S_all 1.017
_refine_ls_R_factor_all 0.0729
_refine_ls_R_factor_gt 0.0604
_refine_ls_shift/su_max 0.000
_refine_ls_shift/su_mean 0.000
_refine_ls_structure_factor_coef Fsqd
_refine_ls_weighting_details 'w=1/[\s^2^(Fo^2^)+(0.0682P)^2^+5.8186P] where P=(Fo^2^+2Fc^2^)/3'
_refine_ls_weighting_scheme calc
_refine_ls_wR_factor_gt 0.1527
_refine_ls_wR_factor_ref 0.1605
_reflns_Friedel_coverage 0.000
_reflns_number_gt 12632
_reflns_number_total 15113
_reflns_threshold_expression 'I > 2\s(I)'
_cod_data_source_file d4sc01450b2.cif
_cod_data_source_block 3b
_cod_depositor_comments 'Adding full bibliography for 1571710--1571717.cif.'
_cod_original_cell_volume 4282.51(18)
_cod_database_code 1571714
_shelx_shelxl_version_number 2016/6
_chemical_oxdiff_formula 'C100 N10 H150 Ni3'
_shelx_space_group_comment
;
The symmetry employed for this shelxl refinement is uniquely defined
by the following loop, which should always be used as a source of
symmetry information in preference to the above space-group names.
They are only intended as comments.
;
_shelx_estimated_absorpt_t_max 0.931
_shelx_estimated_absorpt_t_min 0.868
_reflns_odcompleteness_completeness 99.87
_reflns_odcompleteness_iscentric 1
_reflns_odcompleteness_theta 66.97
_olex2_refinement_description
;
1. Fixed Uiso
 At 1.2 times of:
  All C(H) groups
 At 1.5 times of:
  All C(H,H,H) groups
2. Rigid bond restraints
 C64, C65, C66, C67, C65A, C66A, C67A
 with sigma for 1-2 distances of 0.01 and sigma for 1-3 distances of 0.01
 C50, C51, C52, C53, C51A, C52A, C53A
 with sigma for 1-2 distances of 0.01 and sigma for 1-3 distances of 0.01
3. Uiso/Uaniso restraints and constraints
Uanis(C65A) \\sim Ueq, Uanis(C65) \\sim Ueq, Uanis(C66A) \\sim Ueq, Uanis(C66)
\\sim Ueq, Uanis(C67A) \\sim Ueq, Uanis(C67) \\sim Ueq, Uanis(C64) \\sim Ueq:
with sigma of 0.01 and sigma for terminal atoms of 0.02
Uanis(C52A) \\sim Ueq, Uanis(C53) \\sim Ueq, Uanis(C53A) \\sim Ueq, Uanis(C51)
\\sim Ueq, Uanis(C51A) \\sim Ueq, Uanis(C52) \\sim Ueq: with sigma of 0.01 and
sigma for terminal atoms of 0.02
4. Others
 Sof(C65A)=Sof(H65D)=Sof(H65E)=Sof(H65F)=Sof(C66A)=Sof(H66D)=Sof(H66E)=
 Sof(H66F)=Sof(C67A)=Sof(H67D)=Sof(H67E)=Sof(H67F)=1-FVAR(1)
 Sof(C65)=Sof(H65A)=Sof(H65B)=Sof(H65C)=Sof(C66)=Sof(H66A)=Sof(H66B)=Sof(H66C)=
 Sof(C67)=Sof(H67A)=Sof(H67B)=Sof(H67C)=FVAR(1)
 Sof(C51A)=Sof(H51D)=Sof(H51E)=Sof(H51F)=Sof(C52A)=Sof(H52D)=Sof(H52E)=
 Sof(H52F)=Sof(C53A)=Sof(H53D)=Sof(H53E)=Sof(H53F)=1-FVAR(2)
 Sof(C51)=Sof(H51A)=Sof(H51B)=Sof(H51C)=Sof(C52)=Sof(H52A)=Sof(H52B)=Sof(H52C)=
 Sof(C53)=Sof(H53A)=Sof(H53B)=Sof(H53C)=FVAR(2)
5.a Aromatic/amide H refined with riding coordinates:
 C2(H2), C3(H3), C7(H7), C8(H8), C12(H12), C13(H13), C17(H17), C18(H18),
 C23(H23), C27(H27), C28(H28), C31(H31), C33(H33), C35(H35), C45(H45), C47(H47),
  C49(H49), C59(H59), C61(H61), C63(H63), C74(H74), C76(H76)
5.b Idealised Me refined as rotating group:
 C37(H37A,H37B,H37C), C38(H38A,H38B,H38C), C39(H39A,H39B,H39C), C41(H41A,H41B,
 H41C), C42(H42A,H42B,H42C), C43(H43A,H43B,H43C), C55(H55A,H55B,H55C), C56(H56A,
 H56B,H56C), C57(H57A,H57B,H57C), C69(H69A,H69B,H69C), C70(H70A,H70B,H70C),
 C71(H71A,H71B,H71C), C78(H78A,H78B,H78C), C79(H79A,H79B,H79C), C80(H80A,H80B,
 H80C), C51(H51A,H51B,H51C), C52(H52A,H52B,H52C), C53(H53A,H53B,H53C), C65(H65A,
 H65B,H65C), C66(H66A,H66B,H66C), C67(H67A,H67B,H67C), C51A(H51D,H51E,H51F),
 C52A(H52D,H52E,H52F), C53A(H53D,H53E,H53F), C65A(H65D,H65E,H65F), C66A(H66D,
 H66E,H66F), C67A(H67D,H67E,H67F)
;
_platon_squeeze_void_probe_radius 1.20
_olex2_submission_special_instructions 'No special instructions were received'
_oxdiff_exptl_absorpt_empirical_details
;
Empirical correction (ABSPACK) includes:
- Absorption correction using spherical harmonics
- Frame scaling
;
_oxdiff_exptl_absorpt_empirical_full_max 2.329
_oxdiff_exptl_absorpt_empirical_full_min 0.501

loop_
_space_group_symop_operation_xyz
'x, y, z'
'-x, -y, -z'

loop_
_atom_site_label
_atom_site_type_symbol
_atom_site_fract_x
_atom_site_fract_y
_atom_site_fract_z
_atom_site_U_iso_or_equiv
_atom_site_adp_type
_atom_site_occupancy
_atom_site_site_symmetry_order
_atom_site_calc_flag
_atom_site_refinement_flags_posn
_atom_site_refinement_flags_adp
_atom_site_refinement_flags_occupancy
_atom_site_disorder_assembly
_atom_site_disorder_group
Ni1 Ni 0.37794(4) 0.81420(2) 0.22300(2) 0.01960(11) Uani 1 1 d . . . . .
Ni2 Ni 0.500000 1.000000 0.500000 0.02208(14) Uani 1 2 d S T P . .
N1 N 0.47176(19) 0.73096(13) 0.27804(9) 0.0215(4) Uani 1 1 d . . . . .
N2 N 0.32666(19) 0.71599(13) 0.20853(8) 0.0221(4) Uani 1 1 d . . . . .
N3 N 0.29095(18) 0.89673(13) 0.16505(9) 0.0219(4) Uani 1 1 d . . . . .
N4 N 0.41988(19) 0.91378(13) 0.24041(9) 0.0222(4) Uani 1 1 d . . . . .
N5 N 0.3725(2) 0.90555(16) 0.42443(10) 0.0311(5) Uani 1 1 d . . . . .
N6 N 0.34645(19) 0.99739(15) 0.49170(9) 0.0258(5) Uani 1 1 d . . . . .
N7 N 0.54986(19) 0.92286(14) 0.44956(9) 0.0245(5) Uani 1 1 d . . . . .
C1 C 0.5179(2) 0.74829(17) 0.32110(11) 0.0249(5) Uani 1 1 d . . . . .
C2 C 0.5866(3) 0.66864(17) 0.35147(12) 0.0297(6) Uani 1 1 d . . . . .
H2 H 0.625120 0.662802 0.383863 0.036 Uiso 1 1 calc R . . . .
C3 C 0.5863(3) 0.60347(17) 0.32517(12) 0.0299(6) Uani 1 1 d . . . . .
H3 H 0.627917 0.544313 0.334125 0.036 Uiso 1 1 calc R . . . .
C4 C 0.5109(2) 0.64063(16) 0.28112(11) 0.0243(5) Uani 1 1 d . . . . .
C5 C 0.4685(2) 0.59057(16) 0.25295(10) 0.0244(5) Uani 1 1 d . . . . .
C6 C 0.3728(2) 0.62618(15) 0.22417(10) 0.0230(5) Uani 1 1 d . . . . .
C7 C 0.3007(3) 0.57178(17) 0.21340(11) 0.0289(6) Uani 1 1 d . . . . .
H7 H 0.314850 0.508018 0.219598 0.035 Uiso 1 1 calc R . . . .
C8 C 0.2089(2) 0.62759(17) 0.19284(11) 0.0277(6) Uani 1 1 d . . . . .
H8 H 0.144402 0.610290 0.184131 0.033 Uiso 1 1 calc R . . . .
C9 C 0.2275(2) 0.71844(16) 0.18661(10) 0.0224(5) Uani 1 1 d . . . . .
C10 C 0.1658(2) 0.79711(17) 0.15584(11) 0.0245(5) Uani 1 1 d . . . . .
C11 C 0.2064(2) 0.87983(17) 0.14093(11) 0.0252(5) Uani 1 1 d . . . . .
C12 C 0.1712(2) 0.95705(17) 0.09397(12) 0.0302(6) Uani 1 1 d . . . . .
H12 H 0.113209 0.962529 0.070676 0.036 Uiso 1 1 calc R . . . .
C13 C 0.2366(2) 1.01975(17) 0.08960(12) 0.0291(6) Uani 1 1 d . . . . .
H13 H 0.235615 1.077068 0.061398 0.035 Uiso 1 1 calc R . . . .
C14 C 0.3080(2) 0.98420(16) 0.13539(11) 0.0236(5) Uani 1 1 d . . . . .
C15 C 0.3692(2) 1.03506(15) 0.15359(11) 0.0223(5) Uani 1 1 d . . . . .
C16 C 0.4141(2) 1.00274(16) 0.20635(11) 0.0232(5) Uani 1 1 d . . . . .
C17 C 0.4552(2) 1.05601(17) 0.23532(12) 0.0267(6) Uani 1 1 d . . . . .
H17 H 0.462155 1.118493 0.220560 0.032 Uiso 1 1 calc R . . . .
C18 C 0.4822(2) 1.00110(17) 0.28729(11) 0.0265(6) Uani 1 1 d . . . . .
H18 H 0.508442 1.018132 0.316825 0.032 Uiso 1 1 calc R . . . .
C19 C 0.4637(2) 0.91171(16) 0.28979(11) 0.0234(5) Uani 1 1 d . . . . .
C20 C 0.5049(2) 0.83321(17) 0.33069(11) 0.0237(5) Uani 1 1 d . . . . .
C21 C 0.7546(2) 0.9073(2) 0.44627(11) 0.0311(6) Uani 1 1 d . . . . .
C22 C 0.6588(2) 0.88828(17) 0.43189(10) 0.0250(5) Uani 1 1 d . . . . .
C23 C 0.6584(2) 0.83954(17) 0.38990(11) 0.0263(6) Uani 1 1 d . . . . .
H23 H 0.722220 0.807325 0.372699 0.032 Uiso 1 1 calc R . . . .
C24 C 0.5513(2) 0.84786(16) 0.37946(11) 0.0256(6) Uani 1 1 d . . . . .
C25 C 0.4830(2) 0.89591(17) 0.41926(11) 0.0262(6) Uani 1 1 d . . . . .
C26 C 0.3106(3) 0.9498(2) 0.46014(12) 0.0328(6) Uani 1 1 d . . . . .
C27 C 0.1905(3) 0.9562(3) 0.46956(15) 0.0472(8) Uani 1 1 d . . . . .
H27 H 0.145533 0.928603 0.453191 0.057 Uiso 1 1 calc R . . . .
C28 C 0.1535(3) 1.0083(3) 0.50579(15) 0.0477(9) Uani 1 1 d . . . . .
H28 H 0.077251 1.024115 0.520209 0.057 Uiso 1 1 calc R . . . .
C29 C 0.2493(2) 1.0357(2) 0.51882(12) 0.0329(6) Uani 1 1 d . . . . .
C30 C 0.5156(2) 0.49343(16) 0.25754(11) 0.0265(6) Uani 1 1 d . . . . .
C31 C 0.5778(3) 0.47101(17) 0.20902(12) 0.0294(6) Uani 1 1 d . . . . .
H31 H 0.594089 0.517734 0.174568 0.035 Uiso 1 1 calc R . . . .
C32 C 0.6171(3) 0.38024(18) 0.20995(13) 0.0336(6) Uani 1 1 d . . . . .
C33 C 0.5901(3) 0.31475(18) 0.26093(14) 0.0380(7) Uani 1 1 d . . . . .
H33 H 0.614948 0.253002 0.262149 0.046 Uiso 1 1 calc R . . . .
C34 C 0.5283(3) 0.33481(18) 0.31049(13) 0.0388(7) Uani 1 1 d . . . . .
C35 C 0.4912(3) 0.42570(18) 0.30846(12) 0.0333(6) Uani 1 1 d . . . . .
H35 H 0.449223 0.441288 0.341796 0.040 Uiso 1 1 calc R . . . .
C36 C 0.6907(3) 0.3569(2) 0.15648(14) 0.0418(8) Uani 1 1 d . . . . .
C37 C 0.8049(4) 0.3888(4) 0.1508(2) 0.0797(14) Uani 1 1 d . . . . .
H37A H 0.793153 0.453284 0.148775 0.120 Uiso 1 1 calc GR . . . .
H37B H 0.850757 0.379347 0.115085 0.120 Uiso 1 1 calc GR . . . .
H37C H 0.843892 0.354085 0.184736 0.120 Uiso 1 1 calc GR . . . .
C38 C 0.6395(4) 0.4071(3) 0.10096(18) 0.0838(17) Uani 1 1 d . . . . .
H38A H 0.564886 0.390278 0.103439 0.126 Uiso 1 1 calc GR . . . .
H38B H 0.687961 0.391313 0.067717 0.126 Uiso 1 1 calc GR . . . .
H38C H 0.632408 0.472452 0.095611 0.126 Uiso 1 1 calc GR . . . .
C39 C 0.7087(6) 0.2567(3) 0.1612(2) 0.099(2) Uani 1 1 d . . . . .
H39A H 0.741190 0.222748 0.197360 0.148 Uiso 1 1 calc GR . . . .
H39B H 0.760273 0.245079 0.127626 0.148 Uiso 1 1 calc GR . . . .
H39C H 0.636401 0.237406 0.161653 0.148 Uiso 1 1 calc GR . . . .
C40 C 0.4990(4) 0.2578(2) 0.36517(16) 0.0514(9) Uani 1 1 d . . . . .
C41 C 0.4532(5) 0.2915(3) 0.41826(16) 0.0708(13) Uani 1 1 d . . . . .
H41A H 0.508217 0.323543 0.426118 0.106 Uiso 1 1 calc GR . . . .
H41B H 0.439047 0.239885 0.452104 0.106 Uiso 1 1 calc GR . . . .
H41C H 0.382707 0.332726 0.410969 0.106 Uiso 1 1 calc GR . . . .
C42 C 0.4095(5) 0.2105(3) 0.3524(2) 0.0800(14) Uani 1 1 d . . . . .
H42A H 0.339760 0.253168 0.346059 0.120 Uiso 1 1 calc GR . . . .
H42B H 0.394779 0.158339 0.385692 0.120 Uiso 1 1 calc GR . . . .
H42C H 0.437096 0.190020 0.317331 0.120 Uiso 1 1 calc GR . . . .
C43 C 0.6056(5) 0.1892(3) 0.3791(2) 0.108(2) Uani 1 1 d . . . . .
H43A H 0.629219 0.159132 0.347879 0.162 Uiso 1 1 calc GR . . . .
H43B H 0.589689 0.143938 0.416282 0.162 Uiso 1 1 calc GR . . . .
H43C H 0.665963 0.220778 0.381921 0.162 Uiso 1 1 calc GR . . . .
C44 C 0.0606(2) 0.79501(17) 0.13289(11) 0.0274(6) Uani 1 1 d . . . . .
C45 C 0.0559(2) 0.74414(17) 0.09508(11) 0.0271(6) Uani 1 1 d . . . . .
H45 H 0.121843 0.706666 0.084259 0.032 Uiso 1 1 calc R . . . .
C46 C -0.0432(3) 0.74716(18) 0.07291(12) 0.0311(6) Uani 1 1 d . . . . .
C47 C -0.1393(3) 0.8035(2) 0.08910(14) 0.0364(7) Uani 1 1 d . . . . .
H47 H -0.207654 0.806085 0.074113 0.044 Uiso 1 1 calc R . . . .
C48 C -0.1374(3) 0.8555(2) 0.12643(14) 0.0368(7) Uani 1 1 d . . . . .
C49 C -0.0372(3) 0.85049(19) 0.14813(13) 0.0327(6) Uani 1 1 d . . . . .
H49 H -0.034668 0.885415 0.173922 0.039 Uiso 1 1 calc R . . . .
C50 C -0.0477(3) 0.6940(2) 0.02922(14) 0.0403(7) Uani 1 1 d . U . . .
C54 C -0.2412(3) 0.9192(3) 0.14417(18) 0.0519(9) Uani 1 1 d . . . . .
C55 C -0.2705(3) 0.8883(3) 0.2107(2) 0.0712(13) Uani 1 1 d . . . . .
H55A H -0.289511 0.826779 0.222277 0.107 Uiso 1 1 calc GR . . . .
H55B H -0.335040 0.929416 0.222665 0.107 Uiso 1 1 calc GR . . . .
H55C H -0.205687 0.889127 0.229724 0.107 Uiso 1 1 calc GR . . . .
C56 C -0.2131(4) 1.0155(3) 0.1252(3) 0.0801(15) Uani 1 1 d . . . . .
H56A H -0.150784 1.018225 0.145283 0.120 Uiso 1 1 calc GR . . . .
H56B H -0.279340 1.056871 0.135130 0.120 Uiso 1 1 calc GR . . . .
H56C H -0.191203 1.033363 0.082843 0.120 Uiso 1 1 calc GR . . . .
C57 C -0.3430(3) 0.9180(3) 0.1151(2) 0.0647(11) Uani 1 1 d . . . . .
H57A H -0.323759 0.934657 0.072589 0.097 Uiso 1 1 calc GR . . . .
H57B H -0.406094 0.961461 0.125670 0.097 Uiso 1 1 calc GR . . . .
H57C H -0.364521 0.857172 0.128427 0.097 Uiso 1 1 calc GR . . . .
C58 C 0.3760(2) 1.13114(16) 0.11876(11) 0.0232(5) Uani 1 1 d . . . . .
C59 C 0.4448(2) 1.14960(16) 0.06644(11) 0.0255(5) Uani 1 1 d . . . . .
H59 H 0.485537 1.100999 0.052138 0.031 Uiso 1 1 calc R . . . .
C60 C 0.4556(2) 1.23861(17) 0.03417(11) 0.0278(6) Uani 1 1 d . . . . .
C61 C 0.3942(2) 1.30829(16) 0.05663(11) 0.0257(6) Uani 1 1 d . . . . .
H61 H 0.401026 1.369200 0.035311 0.031 Uiso 1 1 calc R . . . .
C62 C 0.3236(2) 1.29176(16) 0.10894(11) 0.0231(5) Uani 1 1 d . . . . .
C63 C 0.3142(2) 1.20183(16) 0.13960(11) 0.0243(5) Uani 1 1 d . . . . .
H63 H 0.265165 1.188756 0.175037 0.029 Uiso 1 1 calc R . . . .
C64 C 0.5337(3) 1.2566(2) -0.02338(13) 0.0390(7) Uani 1 1 d . U . . .
C68 C 0.2558(2) 1.36709(16) 0.13500(11) 0.0265(6) Uani 1 1 d . . . . .
C69 C 0.2785(3) 1.34755(18) 0.19849(12) 0.0335(6) Uani 1 1 d . . . . .
H69A H 0.258837 1.287885 0.220869 0.050 Uiso 1 1 calc GR . . . .
H69B H 0.232875 1.393921 0.215677 0.050 Uiso 1 1 calc GR . . . .
H69C H 0.358488 1.348341 0.199499 0.050 Uiso 1 1 calc GR . . . .
C70 C 0.2877(3) 1.45999(17) 0.10069(13) 0.0333(6) Uani 1 1 d . . . . .
H70A H 0.367585 1.460162 0.102172 0.050 Uiso 1 1 calc GR . . . .
H70B H 0.242065 1.506321 0.117937 0.050 Uiso 1 1 calc GR . . . .
H70C H 0.273814 1.473065 0.059942 0.050 Uiso 1 1 calc GR . . . .
C71 C 0.1296(3) 1.36913(19) 0.13399(14) 0.0354(7) Uani 1 1 d . . . . .
H71A H 0.113339 1.385325 0.093428 0.053 Uiso 1 1 calc GR . . . .
H71B H 0.086239 1.414095 0.153098 0.053 Uiso 1 1 calc GR . . . .
H71C H 0.108594 1.309288 0.154811 0.053 Uiso 1 1 calc GR . . . .
C72 C 0.8675(3) 0.8687(2) 0.42053(13) 0.0354(7) Uani 1 1 d . . . . .
C73 C 0.9301(3) 0.7920(3) 0.45382(14) 0.0479(8) Uani 1 1 d . . . . .
C74 C 1.0342(3) 0.7581(3) 0.42848(17) 0.0602(11) Uani 1 1 d . . . . .
H74 H 1.077567 0.706405 0.451040 0.072 Uiso 1 1 calc R . . . .
C75 C 1.0760(3) 0.7974(3) 0.37165(18) 0.0604(11) Uani 1 1 d . . . . .
C76 C 1.0112(3) 0.8726(3) 0.33927(17) 0.0576(10) Uani 1 1 d . . . . .
H76 H 1.038512 0.899380 0.299807 0.069 Uiso 1 1 calc R . . . .
C77 C 0.9079(3) 0.9102(2) 0.36259(14) 0.0427(8) Uani 1 1 d . . . . .
C78 C 0.8881(4) 0.7471(3) 0.51591(17) 0.0742(14) Uani 1 1 d . . . . .
H78A H 0.890361 0.786430 0.540511 0.111 Uiso 1 1 calc GR . . . .
H78B H 0.936073 0.689237 0.529762 0.111 Uiso 1 1 calc GR . . . .
H78C H 0.810518 0.736500 0.518008 0.111 Uiso 1 1 calc GR . . . .
C79 C 1.1909(4) 0.7604(4) 0.3456(2) 0.0931(18) Uani 1 1 d . . . . .
H79A H 1.189590 0.767603 0.304005 0.140 Uiso 1 1 calc GR . . . .
H79B H 1.209226 0.696081 0.365841 0.140 Uiso 1 1 calc GR . . . .
H79C H 1.247859 0.793696 0.350281 0.140 Uiso 1 1 calc GR . . . .
C80 C 0.8414(4) 0.9932(3) 0.32608(16) 0.0582(10) Uani 1 1 d . . . . .
H80A H 0.767862 0.979231 0.322922 0.087 Uiso 1 1 calc GR . . . .
H80B H 0.882551 1.011781 0.286984 0.087 Uiso 1 1 calc GR . . . .
H80C H 0.830658 1.042447 0.344640 0.087 Uiso 1 1 calc GR . . . .
C51 C -0.0030(6) 0.7522(4) -0.0321(2) 0.0571(17) Uani 0.671(7) 1 d . U . A 1
H51A H -0.049571 0.811789 -0.041046 0.086 Uiso 0.671(7) 1 calc GR . . A 1
H51B H -0.006560 0.721811 -0.061686 0.086 Uiso 0.671(7) 1 calc GR . . A 1
H51C H 0.075139 0.759600 -0.031989 0.086 Uiso 0.671(7) 1 calc GR . . A 1
C52 C -0.1703(5) 0.6857(4) 0.0246(2) 0.0534(16) Uani 0.671(7) 1 d . U . A 1
H52A H -0.208960 0.662769 0.063876 0.080 Uiso 0.671(7) 1 calc GR . . A 1
H52B H -0.169943 0.643780 0.001476 0.080 Uiso 0.671(7) 1 calc GR . . A 1
H52C H -0.209604 0.745331 0.005670 0.080 Uiso 0.671(7) 1 calc GR . . A 1
C53 C 0.0219(8) 0.6046(5) 0.0438(4) 0.082(3) Uani 0.671(7) 1 d . U . A 1
H53A H 0.100251 0.612096 0.043309 0.123 Uiso 0.671(7) 1 calc GR . . A 1
H53B H 0.017748 0.572773 0.015038 0.123 Uiso 0.671(7) 1 calc GR . . A 1
H53C H -0.005904 0.569291 0.082820 0.123 Uiso 0.671(7) 1 calc GR . . A 1
C65 C 0.6591(4) 1.2090(4) -0.0075(2) 0.0461(13) Uani 0.673(6) 1 d . U . B 1
H65A H 0.682825 1.237277 0.018839 0.069 Uiso 0.673(6) 1 calc GR . . B 1
H65B H 0.711765 1.216675 -0.043448 0.069 Uiso 0.673(6) 1 calc GR . . B 1
H65C H 0.658403 1.144348 0.011632 0.069 Uiso 0.673(6) 1 calc GR . . B 1
C66 C 0.5422(7) 1.3541(4) -0.0521(3) 0.0582(19) Uani 0.673(6) 1 d . U . B 1
H66A H 0.468033 1.386515 -0.062156 0.087 Uiso 0.673(6) 1 calc GR . . B 1
H66B H 0.595602 1.359782 -0.087697 0.087 Uiso 0.673(6) 1 calc GR . . B 1
H66C H 0.568541 1.380027 -0.025285 0.087 Uiso 0.673(6) 1 calc GR . . B 1
C67 C 0.5040(5) 1.2109(3) -0.06373(19) 0.0390(13) Uani 0.673(6) 1 d . U . B 1
H67A H 0.508438 1.145779 -0.044785 0.059 Uiso 0.673(6) 1 calc GR . . B 1
H67B H 0.556704 1.221238 -0.099639 0.059 Uiso 0.673(6) 1 calc GR . . B 1
H67C H 0.427201 1.235695 -0.073313 0.059 Uiso 0.673(6) 1 calc GR . . B 1
C51A C -0.0985(11) 0.7499(7) -0.0217(5) 0.047(3) Uani 0.329(7) 1 d . U . A 2
H51D H -0.173689 0.778598 -0.009769 0.070 Uiso 0.329(7) 1 calc GR . . A 2
H51E H -0.104529 0.712422 -0.046865 0.070 Uiso 0.329(7) 1 calc GR . . A 2
H51F H -0.051728 0.796708 -0.043291 0.070 Uiso 0.329(7) 1 calc GR . . A 2
C52A C -0.1151(14) 0.6128(8) 0.0615(6) 0.071(4) Uani 0.329(7) 1 d . U . A 2
H52D H -0.075802 0.572604 0.094119 0.106 Uiso 0.329(7) 1 calc GR . . A 2
H52E H -0.120445 0.578992 0.034089 0.106 Uiso 0.329(7) 1 calc GR . . A 2
H52F H -0.190890 0.636319 0.076550 0.106 Uiso 0.329(7) 1 calc GR . . A 2
C53A C 0.0751(12) 0.6456(12) 0.0094(7) 0.065(4) Uani 0.329(7) 1 d . U . A 2
H53D H 0.124988 0.691428 -0.008662 0.097 Uiso 0.329(7) 1 calc GR . . A 2
H53E H 0.068818 0.613473 -0.018866 0.097 Uiso 0.329(7) 1 calc GR . . A 2
H53F H 0.106320 0.602399 0.043661 0.097 Uiso 0.329(7) 1 calc GR . . A 2
C65A C 0.5814(11) 1.1775(7) -0.0445(5) 0.053(3) Uani 0.327(6) 1 d . U . B 2
H65D H 0.637683 1.139254 -0.019550 0.080 Uiso 0.327(6) 1 calc GR . . B 2
H65E H 0.617105 1.197422 -0.084750 0.080 Uiso 0.327(6) 1 calc GR . . B 2
H65F H 0.521290 1.142962 -0.043358 0.080 Uiso 0.327(6) 1 calc GR . . B 2
C66A C 0.6045(13) 1.3232(10) -0.0284(6) 0.059(3) Uani 0.327(6) 1 d . U . B 2
H66D H 0.557496 1.380291 -0.025844 0.088 Uiso 0.327(6) 1 calc GR . . B 2
H66E H 0.652005 1.332669 -0.066016 0.088 Uiso 0.327(6) 1 calc GR . . B 2
H66F H 0.652273 1.301872 0.003396 0.088 Uiso 0.327(6) 1 calc GR . . B 2
C67A C 0.4404(10) 1.3126(8) -0.0749(4) 0.050(3) Uani 0.327(6) 1 d . U . B 2
H67D H 0.383400 1.274427 -0.072335 0.075 Uiso 0.327(6) 1 calc GR . . B 2
H67E H 0.481910 1.325110 -0.114137 0.075 Uiso 0.327(6) 1 calc GR . . B 2
H67F H 0.403432 1.369769 -0.067001 0.075 Uiso 0.327(6) 1 calc GR . . B 2

loop_
_atom_site_aniso_label
_atom_site_aniso_U_11
_atom_site_aniso_U_22
_atom_site_aniso_U_33
_atom_site_aniso_U_23
_atom_site_aniso_U_13
_atom_site_aniso_U_12
Ni1 0.0286(2) 0.01191(19) 0.0195(2) -0.00517(15) -0.00589(17) -0.00182(16)
Ni2 0.0275(3) 0.0237(3) 0.0178(3) -0.0073(2) -0.0051(2) -0.0057(2)
N1 0.0314(12) 0.0133(9) 0.0207(10) -0.0051(8) -0.0045(9) -0.0039(8)
N2 0.0304(12) 0.0175(10) 0.0188(10) -0.0059(8) -0.0040(8) -0.0023(8)
N3 0.0295(12) 0.0151(9) 0.0225(10) -0.0070(8) -0.0046(9) -0.0022(8)
N4 0.0304(12) 0.0145(9) 0.0225(10) -0.0054(8) -0.0067(9) -0.0017(8)
N5 0.0358(14) 0.0345(12) 0.0294(12) -0.0154(10) -0.0066(10) -0.0077(10)
N6 0.0236(12) 0.0325(12) 0.0255(11) -0.0114(9) -0.0062(9) -0.0061(9)
N7 0.0324(13) 0.0234(10) 0.0182(10) -0.0046(8) -0.0049(9) -0.0058(9)
C1 0.0316(15) 0.0191(12) 0.0253(12) -0.0067(10) -0.0070(11) -0.0025(10)
C2 0.0393(17) 0.0221(13) 0.0295(13) -0.0060(10) -0.0152(12) -0.0008(11)
C3 0.0409(17) 0.0172(12) 0.0317(14) -0.0059(10) -0.0134(12) 0.0022(11)
C4 0.0343(15) 0.0151(11) 0.0226(12) -0.0047(9) -0.0052(11) -0.0006(10)
C5 0.0376(16) 0.0142(11) 0.0201(11) -0.0037(9) -0.0041(11) -0.0019(10)
C6 0.0341(15) 0.0134(11) 0.0208(11) -0.0044(9) -0.0028(10) -0.0028(10)
C7 0.0451(17) 0.0155(11) 0.0280(13) -0.0055(10) -0.0086(12) -0.0058(11)
C8 0.0358(16) 0.0230(13) 0.0280(13) -0.0078(10) -0.0060(11) -0.0098(11)
C9 0.0301(14) 0.0187(12) 0.0211(11) -0.0082(9) -0.0012(10) -0.0074(10)
C10 0.0308(15) 0.0222(12) 0.0221(12) -0.0101(10) -0.0014(10) -0.0024(10)
C11 0.0299(15) 0.0197(12) 0.0280(13) -0.0104(10) -0.0056(11) -0.0002(10)
C12 0.0347(16) 0.0226(13) 0.0349(14) -0.0083(11) -0.0157(12) 0.0025(11)
C13 0.0399(17) 0.0170(12) 0.0294(13) -0.0027(10) -0.0116(12) -0.0006(11)
C14 0.0288(14) 0.0149(11) 0.0255(12) -0.0049(9) -0.0054(10) 0.0013(10)
C15 0.0273(14) 0.0143(11) 0.0237(12) -0.0063(9) -0.0017(10) 0.0010(10)
C16 0.0316(15) 0.0139(11) 0.0246(12) -0.0060(9) -0.0049(10) -0.0021(10)
C17 0.0341(15) 0.0159(11) 0.0326(14) -0.0087(10) -0.0058(11) -0.0051(10)
C18 0.0360(16) 0.0201(12) 0.0278(13) -0.0106(10) -0.0079(11) -0.0049(11)
C19 0.0321(15) 0.0197(12) 0.0214(12) -0.0095(9) -0.0050(10) -0.0035(10)
C20 0.0264(14) 0.0218(12) 0.0238(12) -0.0080(10) -0.0044(10) -0.0020(10)
C21 0.0339(16) 0.0386(15) 0.0225(13) -0.0113(11) -0.0022(11) -0.0057(12)
C22 0.0320(15) 0.0244(12) 0.0182(11) -0.0043(10) -0.0028(10) -0.0062(11)
C23 0.0338(16) 0.0219(12) 0.0225(12) -0.0057(10) -0.0049(11) -0.0020(11)
C24 0.0400(16) 0.0160(11) 0.0219(12) -0.0044(9) -0.0077(11) -0.0046(11)
C25 0.0397(17) 0.0225(12) 0.0189(12) -0.0059(10) -0.0091(11) -0.0052(11)
C26 0.0348(16) 0.0415(16) 0.0304(14) -0.0179(12) -0.0066(12) -0.0099(13)
C27 0.0351(18) 0.074(2) 0.0504(19) -0.0396(18) -0.0048(15) -0.0156(16)
C28 0.0298(17) 0.076(2) 0.053(2) -0.0419(18) 0.0020(14) -0.0124(16)
C29 0.0263(15) 0.0484(17) 0.0280(14) -0.0172(12) -0.0010(11) -0.0064(13)
C30 0.0369(16) 0.0141(11) 0.0308(13) -0.0064(10) -0.0141(11) -0.0005(10)
C31 0.0414(17) 0.0184(12) 0.0301(13) -0.0079(10) -0.0111(12) -0.0005(11)
C32 0.0404(17) 0.0223(13) 0.0410(16) -0.0124(11) -0.0157(13) 0.0035(12)
C33 0.052(2) 0.0166(12) 0.0463(17) -0.0095(12) -0.0183(15) 0.0056(12)
C34 0.057(2) 0.0179(13) 0.0397(16) -0.0021(12) -0.0166(15) -0.0008(13)
C35 0.0504(19) 0.0200(13) 0.0295(14) -0.0061(11) -0.0095(13) -0.0022(12)
C36 0.047(2) 0.0338(16) 0.0469(18) -0.0214(14) -0.0093(15) 0.0079(14)
C37 0.062(3) 0.103(4) 0.089(3) -0.058(3) 0.002(2) -0.007(3)
C38 0.098(4) 0.097(3) 0.048(2) -0.040(2) -0.016(2) 0.046(3)
C39 0.153(5) 0.048(2) 0.092(4) -0.044(2) 0.043(4) -0.014(3)
C40 0.075(3) 0.0219(14) 0.0472(19) 0.0027(13) -0.0078(18) -0.0020(15)
C41 0.119(4) 0.0385(19) 0.044(2) 0.0102(16) -0.011(2) -0.018(2)
C42 0.119(4) 0.046(2) 0.074(3) -0.004(2) -0.002(3) -0.038(3)
C43 0.120(5) 0.057(3) 0.085(3) 0.040(3) -0.001(3) 0.031(3)
C44 0.0320(15) 0.0231(12) 0.0274(13) -0.0078(10) -0.0049(11) -0.0017(11)
C45 0.0298(15) 0.0219(12) 0.0300(13) -0.0093(10) -0.0045(11) -0.0008(11)
C46 0.0360(16) 0.0258(13) 0.0352(14) -0.0118(11) -0.0096(12) -0.0032(11)
C47 0.0297(16) 0.0373(16) 0.0469(17) -0.0159(13) -0.0127(13) -0.0024(12)
C48 0.0297(16) 0.0356(15) 0.0481(17) -0.0187(13) -0.0053(13) 0.0001(12)
C49 0.0351(16) 0.0309(14) 0.0365(15) -0.0174(12) -0.0048(12) -0.0014(12)
C50 0.0469(19) 0.0345(15) 0.0476(17) -0.0211(13) -0.0206(15) 0.0031(14)
C54 0.0316(18) 0.061(2) 0.070(2) -0.0364(19) -0.0078(16) 0.0085(16)
C55 0.040(2) 0.105(4) 0.078(3) -0.054(3) -0.003(2) 0.013(2)
C56 0.053(3) 0.051(2) 0.141(5) -0.048(3) -0.019(3) 0.023(2)
C57 0.035(2) 0.081(3) 0.081(3) -0.039(2) -0.0137(19) 0.0172(19)
C58 0.0314(15) 0.0143(11) 0.0248(12) -0.0050(9) -0.0076(10) -0.0025(10)
C59 0.0322(15) 0.0178(12) 0.0279(13) -0.0090(10) -0.0058(11) -0.0005(10)
C60 0.0366(16) 0.0223(12) 0.0240(13) -0.0059(10) -0.0038(11) -0.0036(11)
C61 0.0373(16) 0.0144(11) 0.0262(13) -0.0036(9) -0.0067(11) -0.0059(10)
C62 0.0301(14) 0.0146(11) 0.0262(12) -0.0059(9) -0.0087(10) -0.0017(10)
C63 0.0320(15) 0.0172(12) 0.0229(12) -0.0044(9) -0.0036(10) -0.0034(10)
C64 0.055(2) 0.0285(14) 0.0335(15) -0.0115(12) 0.0096(14) -0.0150(13)
C68 0.0375(16) 0.0150(11) 0.0284(13) -0.0083(10) -0.0054(11) -0.0021(11)
C69 0.0501(19) 0.0216(13) 0.0311(14) -0.0114(11) -0.0043(13) -0.0042(12)
C70 0.0451(18) 0.0162(12) 0.0374(15) -0.0084(11) -0.0047(13) 0.0001(11)
C71 0.0383(17) 0.0260(14) 0.0437(16) -0.0162(12) -0.0053(13) 0.0020(12)
C72 0.0318(16) 0.0509(18) 0.0337(15) -0.0258(13) -0.0003(12) -0.0113(13)
C73 0.0315(18) 0.076(2) 0.0385(17) -0.0253(17) -0.0034(14) 0.0011(16)
C74 0.039(2) 0.086(3) 0.057(2) -0.035(2) -0.0053(17) 0.0119(19)
C75 0.037(2) 0.090(3) 0.063(2) -0.045(2) 0.0094(18) -0.007(2)
C76 0.052(2) 0.082(3) 0.047(2) -0.033(2) 0.0197(17) -0.027(2)
C77 0.0442(19) 0.0529(19) 0.0398(17) -0.0248(15) 0.0083(14) -0.0209(15)
C78 0.060(3) 0.099(3) 0.041(2) -0.009(2) -0.0065(18) 0.029(2)
C79 0.047(3) 0.144(5) 0.092(4) -0.062(4) 0.019(2) 0.002(3)
C80 0.074(3) 0.052(2) 0.0433(19) -0.0094(16) 0.0166(18) -0.0238(19)
C51 0.064(4) 0.073(4) 0.048(3) -0.037(3) -0.001(3) -0.014(3)
C52 0.060(3) 0.062(4) 0.054(3) -0.033(3) -0.011(3) -0.015(3)
C53 0.111(7) 0.049(4) 0.114(6) -0.058(4) -0.079(6) 0.036(4)
C65 0.037(3) 0.061(3) 0.041(3) -0.018(2) 0.009(2) -0.015(2)
C66 0.101(6) 0.030(3) 0.035(3) -0.008(2) 0.024(3) -0.019(3)
C67 0.050(3) 0.044(3) 0.025(2) -0.0133(19) 0.004(2) -0.012(2)
C51A 0.055(7) 0.043(5) 0.051(6) -0.019(4) -0.028(5) 0.001(4)
C52A 0.101(9) 0.048(6) 0.080(8) -0.027(5) -0.020(7) -0.029(6)
C53A 0.060(6) 0.079(9) 0.074(9) -0.054(7) -0.029(6) 0.017(6)
C65A 0.062(8) 0.041(5) 0.043(6) -0.010(4) 0.020(5) 0.002(5)
C66A 0.060(8) 0.068(8) 0.051(7) -0.024(6) 0.020(5) -0.028(6)
C67A 0.061(7) 0.052(6) 0.026(4) -0.006(4) 0.007(4) 0.003(5)

loop_
_atom_type_symbol
_atom_type_description
_atom_type_scat_dispersion_real
_atom_type_scat_dispersion_imag
_atom_type_scat_source
C C 0.0181 0.0091 'International Tables Vol C Tables 4.2.6.8 and 6.1.1.4'
H H 0.0000 0.0000 'International Tables Vol C Tables 4.2.6.8 and 6.1.1.4'
N N 0.0311 0.0180 'International Tables Vol C Tables 4.2.6.8 and 6.1.1.4'
Ni Ni -3.0029 0.5091 'International Tables Vol C Tables 4.2.6.8 and 6.1.1.4'

loop_
_geom_angle_atom_site_label_1
_geom_angle_atom_site_label_2
_geom_angle_atom_site_label_3
_geom_angle
_geom_angle_site_symmetry_1
_geom_angle_site_symmetry_3
_geom_angle_publ_flag
N2 Ni1 N1 90.45(9) . . ?
N2 Ni1 N3 89.50(9) . . ?
N2 Ni1 N4 176.22(10) . . ?
N3 Ni1 N1 177.00(9) . . ?
N4 Ni1 N1 90.52(9) . . ?
N4 Ni1 N3 89.73(9) . . ?
N6 Ni2 N6 180.00(14) 2_676 . ?
N7 Ni2 N6 89.71(9) . . ?
N7 Ni2 N6 90.29(9) . 2_676 ?
N7 Ni2 N6 90.29(9) 2_676 . ?
N7 Ni2 N6 89.71(9) 2_676 2_676 ?
N7 Ni2 N7 180.0 2_676 . ?
C1 N1 Ni1 127.78(16) . . ?
C1 N1 C4 105.3(2) . . ?
C4 N1 Ni1 126.83(17) . . ?
C6 N2 Ni1 127.12(18) . . ?
C6 N2 C9 105.5(2) . . ?
C9 N2 Ni1 126.90(16) . . ?
C11 N3 Ni1 127.74(17) . . ?
C11 N3 C14 105.7(2) . . ?
C14 N3 Ni1 126.31(18) . . ?
C16 N4 Ni1 127.82(17) . . ?
C19 N4 Ni1 126.69(16) . . ?
C19 N4 C16 105.5(2) . . ?
C25 N5 C26 120.9(2) . . ?
C26 N6 Ni2 126.30(19) . . ?
C26 N6 C29 105.1(2) . . ?
C29 N6 Ni2 128.45(18) . . ?
C22 N7 Ni2 128.70(18) . . ?
C25 N7 Ni2 126.08(19) . . ?
C25 N7 C22 105.0(2) . . ?
N1 C1 C2 110.5(2) . . ?
N1 C1 C20 124.0(2) . . ?
C20 C1 C2 125.4(2) . . ?
C3 C2 C1 107.0(2) . . ?
C2 C3 C4 107.1(2) . . ?
N1 C4 C3 109.9(2) . . ?
C5 C4 N1 124.3(2) . . ?
C5 C4 C3 125.0(2) . . ?
C4 C5 C6 120.9(2) . . ?
C4 C5 C30 121.6(2) . . ?
C6 C5 C30 117.2(2) . . ?
N2 C6 C5 125.7(2) . . ?
N2 C6 C7 110.2(2) . . ?
C5 C6 C7 123.7(2) . . ?
C8 C7 C6 107.5(2) . . ?
C7 C8 C9 106.9(2) . . ?
N2 C9 C8 109.7(2) . . ?
N2 C9 C10 124.0(2) . . ?
C10 C9 C8 125.7(2) . . ?
C9 C10 C11 120.6(3) . . ?
C9 C10 C44 121.4(2) . . ?
C11 C10 C44 117.8(2) . . ?
N3 C11 C10 125.1(2) . . ?
N3 C11 C12 110.4(2) . . ?
C10 C11 C12 124.2(2) . . ?
C13 C12 C11 106.6(2) . . ?
C12 C13 C14 107.4(2) . . ?
N3 C14 C13 109.7(2) . . ?
N3 C14 C15 124.6(2) . . ?
C15 C14 C13 124.7(2) . . ?
C14 C15 C16 121.7(2) . . ?
C14 C15 C58 119.1(2) . . ?
C16 C15 C58 118.9(2) . . ?
N4 C16 C15 124.2(2) . . ?
N4 C16 C17 110.0(2) . . ?
C15 C16 C17 125.8(2) . . ?
C18 C17 C16 107.3(2) . . ?
C17 C18 C19 107.2(2) . . ?
N4 C19 C18 110.0(2) . . ?
N4 C19 C20 125.0(2) . . ?
C20 C19 C18 123.9(2) . . ?
C1 C20 C19 121.8(2) . . ?
C1 C20 C24 122.1(2) . . ?
C19 C20 C24 115.4(2) . . ?
C22 C21 C29 122.3(3) . 2_676 ?
C22 C21 C72 118.6(2) . . ?
C29 C21 C72 119.0(3) 2_676 . ?
N7 C22 C23 110.2(2) . . ?
C21 C22 N7 125.0(2) . . ?
C21 C22 C23 124.3(3) . . ?
C24 C23 C22 107.6(2) . . ?
C23 C24 C20 130.7(2) . . ?
C23 C24 C25 106.2(2) . . ?
C25 C24 C20 121.9(2) . . ?
N5 C25 N7 128.4(2) . . ?
N5 C25 C24 120.8(2) . . ?
N7 C25 C24 110.7(2) . . ?
N5 C26 N6 127.7(3) . . ?
N5 C26 C27 122.0(3) . . ?
N6 C26 C27 110.2(2) . . ?
C28 C27 C26 107.0(3) . . ?
C27 C28 C29 107.5(3) . . ?
N6 C29 C21 124.9(3) . 2_676 ?
N6 C29 C28 110.1(3) . . ?
C21 C29 C28 125.0(3) 2_676 . ?
C31 C30 C5 119.0(2) . . ?
C31 C30 C35 120.2(2) . . ?
C35 C30 C5 120.7(2) . . ?
C30 C31 C32 121.1(3) . . ?
C31 C32 C36 120.3(3) . . ?
C33 C32 C31 117.2(3) . . ?
C33 C32 C36 122.5(3) . . ?
C32 C33 C34 123.2(3) . . ?
C33 C34 C35 118.3(3) . . ?
C33 C34 C40 120.2(3) . . ?
C35 C34 C40 121.5(3) . . ?
C30 C35 C34 120.0(3) . . ?
C37 C36 C32 108.1(3) . . ?
C38 C36 C32 111.1(3) . . ?
C38 C36 C37 106.9(4) . . ?
C38 C36 C39 108.2(4) . . ?
C39 C36 C32 112.8(3) . . ?
C39 C36 C37 109.5(4) . . ?
C34 C40 C42 108.8(3) . . ?
C41 C40 C34 112.6(3) . . ?
C41 C40 C42 108.5(4) . . ?
C41 C40 C43 108.4(4) . . ?
C43 C40 C34 109.1(3) . . ?
C43 C40 C42 109.4(4) . . ?
C45 C44 C10 123.2(2) . . ?
C45 C44 C49 118.8(3) . . ?
C49 C44 C10 117.9(2) . . ?
C46 C45 C44 121.2(3) . . ?
C45 C46 C47 118.4(3) . . ?
C45 C46 C50 121.4(3) . . ?
C47 C46 C50 120.1(3) . . ?
C48 C47 C46 121.8(3) . . ?
C47 C48 C54 122.9(3) . . ?
C49 C48 C47 118.3(3) . . ?
C49 C48 C54 118.8(3) . . ?
C48 C49 C44 121.5(3) . . ?
C46 C50 C51 106.5(3) . . ?
C46 C50 C52 111.4(3) . . ?
C46 C50 C52A 108.3(5) . . ?
C46 C50 C53A 112.0(5) . . ?
C52 C50 C51 105.6(4) . . ?
C53 C50 C46 111.5(3) . . ?
C53 C50 C51 110.3(6) . . ?
C53 C50 C52 111.2(5) . . ?
C51A C50 C46 112.4(5) . . ?
C51A C50 C52A 110.5(8) . . ?
C51A C50 C53A 109.4(8) . . ?
C52A C50 C53A 103.9(9) . . ?
C55 C54 C48 108.7(3) . . ?
C56 C54 C48 108.8(3) . . ?
C56 C54 C55 110.3(4) . . ?
C56 C54 C57 108.4(4) . . ?
C57 C54 C48 111.7(3) . . ?
C57 C54 C55 108.9(3) . . ?
C59 C58 C15 120.0(2) . . ?
C59 C58 C63 120.0(2) . . ?
C63 C58 C15 120.0(2) . . ?
C58 C59 C60 121.1(2) . . ?
C59 C60 C61 117.8(2) . . ?
C59 C60 C64 119.7(2) . . ?
C61 C60 C64 122.6(2) . . ?
C62 C61 C60 122.4(2) . . ?
C61 C62 C63 118.0(2) . . ?
C61 C62 C68 123.6(2) . . ?
C63 C62 C68 118.4(2) . . ?
C58 C63 C62 120.7(2) . . ?
C60 C64 C65 106.5(3) . . ?
C60 C64 C67A 102.7(4) . . ?
C66 C64 C60 114.4(3) . . ?
C66 C64 C65 106.0(4) . . ?
C66 C64 C67 112.2(4) . . ?
C67 C64 C60 110.7(3) . . ?
C67 C64 C65 106.4(3) . . ?
C65A C64 C60 115.9(5) . . ?
C65A C64 C67A 100.2(7) . . ?
C66A C64 C60 112.7(5) . . ?
C66A C64 C65A 118.8(8) . . ?
C66A C64 C67A 103.1(8) . . ?
C69 C68 C62 109.4(2) . . ?
C69 C68 C71 108.8(2) . . ?
C70 C68 C62 111.6(2) . . ?
C70 C68 C69 108.8(2) . . ?
C70 C68 C71 108.7(2) . . ?
C71 C68 C62 109.5(2) . . ?
C73 C72 C21 120.3(3) . . ?
C73 C72 C77 120.7(3) . . ?
C77 C72 C21 119.0(3) . . ?
C72 C73 C78 121.3(3) . . ?
C74 C73 C72 118.6(3) . . ?
C74 C73 C78 120.1(3) . . ?
C75 C74 C73 121.9(4) . . ?
C74 C75 C76 118.2(3) . . ?
C74 C75 C79 120.8(4) . . ?
C76 C75 C79 121.0(4) . . ?
C75 C76 C77 122.3(3) . . ?
C72 C77 C80 121.4(3) . . ?
C76 C77 C72 118.2(3) . . ?
C76 C77 C80 120.4(3) . . ?

loop_
_geom_bond_atom_site_label_1
_geom_bond_atom_site_label_2
_geom_bond_distance
_geom_bond_site_symmetry_2
_geom_bond_publ_flag
Ni1 N1 1.919(2) . ?
Ni1 N2 1.903(2) . ?
Ni1 N3 1.911(2) . ?
Ni1 N4 1.903(2) . ?
Ni2 N6 1.922(2) . ?
Ni2 N6 1.922(2) 2_676 ?
Ni2 N7 1.915(2) . ?
Ni2 N7 1.915(2) 2_676 ?
N1 C1 1.374(3) . ?
N1 C4 1.388(3) . ?
N2 C6 1.376(3) . ?
N2 C9 1.386(3) . ?
N3 C11 1.364(3) . ?
N3 C14 1.379(3) . ?
N4 C16 1.385(3) . ?
N4 C19 1.375(3) . ?
N5 C25 1.314(4) . ?
N5 C26 1.318(4) . ?
N6 C26 1.377(3) . ?
N6 C29 1.378(4) . ?
N7 C22 1.385(4) . ?
N7 C25 1.373(3) . ?
C1 C2 1.436(4) . ?
C1 C20 1.392(3) . ?
C2 C3 1.353(4) . ?
C3 C4 1.437(4) . ?
C4 C5 1.388(4) . ?
C5 C6 1.395(4) . ?
C5 C30 1.499(3) . ?
C6 C7 1.432(4) . ?
C7 C8 1.348(4) . ?
C8 C9 1.440(3) . ?
C9 C10 1.388(4) . ?
C10 C11 1.396(4) . ?
C10 C44 1.487(4) . ?
C11 C12 1.442(4) . ?
C12 C13 1.344(4) . ?
C13 C14 1.435(4) . ?
C14 C15 1.385(4) . ?
C15 C16 1.386(4) . ?
C15 C58 1.498(3) . ?
C16 C17 1.433(4) . ?
C17 C18 1.345(4) . ?
C18 C19 1.439(3) . ?
C19 C20 1.395(3) . ?
C20 C24 1.479(3) . ?
C21 C22 1.376(4) . ?
C21 C29 1.388(4) 2_676 ?
C21 C72 1.507(4) . ?
C22 C23 1.440(3) . ?
C23 C24 1.343(4) . ?
C24 C25 1.454(4) . ?
C26 C27 1.431(4) . ?
C27 C28 1.338(4) . ?
C28 C29 1.426(4) . ?
C30 C31 1.386(4) . ?
C30 C35 1.394(4) . ?
C31 C32 1.406(4) . ?
C32 C33 1.383(4) . ?
C32 C36 1.542(4) . ?
C33 C34 1.391(5) . ?
C34 C35 1.398(4) . ?
C34 C40 1.542(4) . ?
C36 C37 1.534(6) . ?
C36 C38 1.506(5) . ?
C36 C39 1.515(5) . ?
C40 C41 1.512(5) . ?
C40 C42 1.542(6) . ?
C40 C43 1.537(6) . ?
C44 C45 1.392(4) . ?
C44 C49 1.402(4) . ?
C45 C46 1.387(4) . ?
C46 C47 1.403(4) . ?
C46 C50 1.538(4) . ?
C47 C48 1.389(4) . ?
C48 C49 1.386(4) . ?
C48 C54 1.542(4) . ?
C50 C51 1.558(7) . ?
C50 C52 1.547(6) . ?
C50 C53 1.471(6) . ?
C50 C51A 1.439(10) . ?
C50 C52A 1.575(13) . ?
C50 C53A 1.611(14) . ?
C54 C55 1.534(6) . ?
C54 C56 1.525(6) . ?
C54 C57 1.528(5) . ?
C58 C59 1.379(4) . ?
C58 C63 1.392(3) . ?
C59 C60 1.397(4) . ?
C60 C61 1.399(4) . ?
C60 C64 1.530(4) . ?
C61 C62 1.389(4) . ?
C62 C63 1.397(3) . ?
C62 C68 1.541(3) . ?
C64 C65 1.622(6) . ?
C64 C66 1.490(6) . ?
C64 C67 1.490(5) . ?
C64 C65A 1.462(10) . ?
C64 C66A 1.437(13) . ?
C64 C67A 1.747(11) . ?
C68 C69 1.533(4) . ?
C68 C70 1.528(4) . ?
C68 C71 1.534(4) . ?
C72 C73 1.398(5) . ?
C72 C77 1.403(4) . ?
C73 C74 1.396(5) . ?
C73 C78 1.501(5) . ?
C74 C75 1.379(6) . ?
C75 C76 1.388(6) . ?
C75 C79 1.520(5) . ?
C76 C77 1.390(5) . ?
C77 C80 1.510(5) . ?

loop_
_platon_squeeze_void_nr
_platon_squeeze_void_average_x
_platon_squeeze_void_average_y
_platon_squeeze_void_average_z
_platon_squeeze_void_volume
_platon_squeeze_void_count_electrons
_platon_squeeze_void_content
1 0.000 0.000 0.000 44 -3 ' '
2 -0.066 0.500 0.500 1367 312 ' '
3 0.350 0.881 0.725 8 -1 ' '
4 0.500 0.000 0.000 16 -1 ' '
5 0.650 0.119 0.275 7 -1 ' '
